data_4060180
_journal_name_full Organometallics
_journal_year 2005
_chemical_formula_sum 'C32 H18 Co4 Fe O12'
_chemical_formula_weight 886.03
_space_group_IT_number 14
_symmetry_cell_setting monoclinic
_symmetry_space_group_name_Hall '-P 2yn'
_symmetry_space_group_name_H-M 'P 1 21/n 1'
_atom_sites_solution_hydrogens geom
_atom_sites_solution_primary direct
_atom_sites_solution_secondary difmap
_cell_angle_alpha 90.00
_cell_angle_beta 106.5680(10)
_cell_angle_gamma 90.00
_cell_formula_units_Z 4
_cell_length_a 8.42670(10)
_cell_length_b 30.2975(4)
_cell_length_c 13.4300(2)
_cell_measurement_reflns_used ?
_cell_measurement_temperature 180(2)
_cell_measurement_theta_max ?
_cell_measurement_theta_min ?
_cell_volume 3286.43(8)
_diffrn_ambient_temperature 180(2)
_diffrn_detector_area_resol_mean ?
_diffrn_measurement_device_type ?
_diffrn_measurement_method ?
_diffrn_radiation_monochromator graphite
_diffrn_radiation_source 'fine-focus sealed tube'
_diffrn_radiation_type MoK\a
_diffrn_radiation_wavelength 0.71069
_diffrn_reflns_av_R_equivalents 0.1202
_diffrn_reflns_av_sigmaI/netI 0.0878
_diffrn_reflns_limit_h_max 10
_diffrn_reflns_limit_h_min -10
_diffrn_reflns_limit_k_max 39
_diffrn_reflns_limit_k_min -39
_diffrn_reflns_limit_l_max 17
_diffrn_reflns_limit_l_min -17
_diffrn_reflns_number 22450
_diffrn_reflns_theta_max 27.49
_diffrn_reflns_theta_min 3.60
_diffrn_standards_decay_% ?
_diffrn_standards_interval_count ?
_diffrn_standards_interval_time ?
_diffrn_standards_number ?
_exptl_absorpt_coefficient_mu 2.471
_exptl_absorpt_correction_T_max 0.8864
_exptl_absorpt_correction_T_min 0.3961
_exptl_absorpt_correction_type ?
_exptl_absorpt_process_details ?
_exptl_crystal_colour ?
_exptl_crystal_density_diffrn 1.791
_exptl_crystal_density_meas ?
_exptl_crystal_density_method 'not measured'
_exptl_crystal_description ?
_exptl_crystal_F_000 1760
_exptl_crystal_size_max 0.46
_exptl_crystal_size_mid 0.28
_exptl_crystal_size_min 0.05
_refine_ls_extinction_coef ?
_refine_ls_extinction_method none
_refine_ls_goodness_of_fit_ref 1.036
_refine_ls_hydrogen_treatment mixed
_refine_ls_matrix_type full
_refine_ls_number_parameters 436
_refine_ls_number_reflns 7212
_refine_ls_number_restraints 9
_refine_ls_restrained_S_all 1.036
_refine_ls_R_factor_all 0.0971
_refine_ls_R_factor_gt 0.0625
_refine_ls_shift/su_max 4.771
_refine_ls_shift/su_mean 0.135
_refine_ls_structure_factor_coef Fsqd
_refine_ls_weighting_details 'calc w=1/[\s^2^(Fo^2^)+(0.0819P)^2^+23.1882P] where P=(Fo^2^+2Fc^2^)/3'
_refine_ls_weighting_scheme calc
_refine_ls_wR_factor_gt 0.1596
_refine_ls_wR_factor_ref 0.2036
_reflns_number_gt 5288
_reflns_number_total 7212
_reflns_threshold_expression >2sigma(I)
_cod_depositor_comments
;
The following automatic conversions were performed:
'_symmetry_cell_setting' value 'Monoclinic' changed to 'monoclinic'
according to '/home/saulius/struct/CIF-dictionaries/cif_core.dic'
dictionary named 'cif_core.dic' version 2.4.1 from 2010-06-29.

Automatic conversion script
Id: cif_fix_enum 1527 2010-12-29 10:47:43Z saulius 
;
_cod_original_sg_symbol_H-M 'P 21/n'
_cod_database_code 4060180

loop_
_symmetry_equiv_pos_as_xyz
'x, y, z'
'-x+1/2, y+1/2, -z+1/2'
'-x, -y, -z'
'x-1/2, -y-1/2, z-1/2'

loop_
_atom_site_label
_atom_site_type_symbol
_atom_site_fract_x
_atom_site_fract_y
_atom_site_fract_z
_atom_site_U_iso_or_equiv
_atom_site_adp_type
_atom_site_occupancy
_atom_site_symmetry_multiplicity
_atom_site_calc_flag
_atom_site_refinement_flags
_atom_site_disorder_assembly
_atom_site_disorder_group
Co1 Co 0.98997(15) 0.39419(3) 0.32115(7) 0.0434(3) Uani 1 1 d . . .
Fe1 Fe 0.92206(11) 0.30762(3) 0.63422(6) 0.0259(2) Uani 1 1 d . B .
Co2 Co 1.19003(11) 0.33406(3) 0.38510(6) 0.0287(2) Uani 1 1 d . A .
C2 C 1.1488(10) 0.3870(2) 0.4601(5) 0.0371(16) Uani 1 1 d . A .
Co3 Co 1.31846(12) 0.37494(3) 0.96051(6) 0.0299(2) Uani 1 1 d . A .
C3 C 1.0270(8) 0.3573(2) 0.4491(4) 0.0288(13) Uani 1 1 d . A .
Co4 Co 1.07532(11) 0.42072(3) 0.87670(6) 0.0288(2) Uani 1 1 d . A .
C4 C 0.9043(7) 0.3382(2) 0.4919(5) 0.0267(13) Uani 1 1 d . . .
C5 C 0.8407(8) 0.2942(2) 0.4761(5) 0.0301(14) Uani 1 1 d . B .
H5 H 0.8798 0.2714 0.4406 0.036 Uiso 1 1 calc R . .
C6 C 0.7101(8) 0.2903(3) 0.5223(5) 0.0381(16) Uani 1 1 d . . .
H6 H 0.6467 0.2644 0.5236 0.046 Uiso 1 1 calc R B .
C7 C 0.6903(9) 0.3322(3) 0.5669(6) 0.0408(17) Uani 1 1 d . B .
H7 H 0.6099 0.3391 0.6019 0.049 Uiso 1 1 calc R . .
C8 C 0.8084(9) 0.3613(2) 0.5505(5) 0.0341(15) Uani 1 1 d . B .
H8 H 0.8239 0.3910 0.5736 0.041 Uiso 1 1 calc R . .
C9 C 0.9433(10) 0.3010(2) 0.7894(5) 0.0371(16) Uani 1 1 d . . .
H9 H 0.8664 0.3117 0.8234 0.045 Uiso 1 1 calc R B .
C10 C 0.9378(11) 0.2594(3) 0.7434(5) 0.0449(19) Uani 1 1 d . B .
H10 H 0.8572 0.2372 0.7409 0.054 Uiso 1 1 calc R . .
C11 C 1.0733(10) 0.2562(2) 0.7014(5) 0.0418(18) Uani 1 1 d . . .
H11 H 1.0997 0.2313 0.6662 0.050 Uiso 1 1 calc R B .
C12 C 1.1625(8) 0.2961(2) 0.7207(5) 0.0304(14) Uani 1 1 d . B .
H12 H 1.2586 0.3028 0.7001 0.036 Uiso 1 1 calc R . .
C13 C 1.0830(8) 0.3250(2) 0.7773(4) 0.0283(13) Uani 1 1 d . B .
C14 C 1.1506(8) 0.3661(2) 0.8230(4) 0.0264(13) Uani 1 1 d . . .
C15 C 1.2531(8) 0.3998(2) 0.8194(5) 0.0279(13) Uani 1 1 d D A .
C1 C 1.267(2) 0.4154(7) 0.5397(12) 0.039(2) Uiso 0.645(11) 1 d PD A 1
C16 C 1.336(2) 0.4188(4) 0.7424(13) 0.0272(17) Uiso 0.645(11) 1 d PD A 1
C17 C 1.2102(14) 0.4177(4) 0.6407(8) 0.035(2) Uiso 0.645(11) 1 d PD A 1
H17A H 1.1377 0.3920 0.6404 0.042 Uiso 0.645(11) 1 calc PR A 1
H17B H 1.1407 0.4445 0.6358 0.042 Uiso 0.645(11) 1 calc PR A 1
C18 C 1.356(2) 0.4470(5) 0.5095(12) 0.060(4) Uiso 0.645(11) 1 d PD A 1
H18A H 1.3875 0.4728 0.5506 0.072 Uiso 0.645(11) 1 calc PR A 1
H18B H 1.3861 0.4436 0.4472 0.072 Uiso 0.645(11) 1 calc PR A 1
C19 C 1.4905(15) 0.3890(4) 0.7479(10) 0.046(3) Uiso 0.645(11) 1 d PD A 1
H19A H 1.5678 0.3906 0.8179 0.069 Uiso 0.645(11) 1 calc PR A 1
H19B H 1.5456 0.3994 0.6972 0.069 Uiso 0.645(11) 1 calc PR A 1
H19C H 1.4546 0.3583 0.7322 0.069 Uiso 0.645(11) 1 calc PR A 1
C20 C 1.4049(16) 0.4656(4) 0.7807(9) 0.036(3) Uiso 0.645(11) 1 d PD A 1
H20A H 1.3125 0.4859 0.7757 0.053 Uiso 0.645(11) 1 calc PR A 1
H20B H 1.4726 0.4764 0.7374 0.053 Uiso 0.645(11) 1 calc PR A 1
H20C H 1.4730 0.4637 0.8532 0.053 Uiso 0.645(11) 1 calc PR A 1
C1' C 1.229(3) 0.4218(13) 0.534(2) 0.039(2) Uiso 0.355(11) 1 d PD A 2
C16' C 1.353(4) 0.4159(8) 0.749(2) 0.0272(17) Uiso 0.355(11) 1 d PD A 2
C17' C 1.281(3) 0.3963(7) 0.6392(15) 0.035(2) Uiso 0.355(11) 1 d PD A 2
H17C H 1.3618 0.3738 0.6316 0.042 Uiso 0.355(11) 1 calc PR A 2
H17D H 1.1807 0.3797 0.6421 0.042 Uiso 0.355(11) 1 calc PR A 2
C18' C 1.404(2) 0.4342(6) 0.5190(13) 0.023(4) Uiso 0.355(11) 1 d PD A 2
H18C H 1.4696 0.4073 0.5220 0.034 Uiso 0.355(11) 1 calc PR A 2
H18D H 1.4620 0.4544 0.5744 0.034 Uiso 0.355(11) 1 calc PR A 2
H18E H 1.3876 0.4485 0.4514 0.034 Uiso 0.355(11) 1 calc PR A 2
C19' C 1.106(4) 0.4597(11) 0.542(3) 0.069(10) Uiso 0.355(11) 1 d PD A 2
H19D H 1.0689 0.4754 0.4757 0.104 Uiso 0.355(11) 1 calc PR A 2
H19E H 1.1618 0.4805 0.5969 0.104 Uiso 0.355(11) 1 calc PR A 2
H19F H 1.0098 0.4469 0.5590 0.104 Uiso 0.355(11) 1 calc PR A 2
C20' C 1.450(3) 0.4520(8) 0.772(2) 0.052(7) Uiso 0.355(11) 1 d PD A 2
H20D H 1.4789 0.4675 0.7183 0.063 Uiso 0.355(11) 1 calc PR A 2
H20E H 1.4894 0.4618 0.8418 0.063 Uiso 0.355(11) 1 calc PR A 2
O101 O 0.7334(9) 0.3434(3) 0.1677(6) 0.087(3) Uani 1 1 d . . .
C101 C 0.8310(11) 0.3629(3) 0.2257(7) 0.055(2) Uani 1 1 d . B .
O102 O 0.844(2) 0.4686(6) 0.4067(13) 0.078(6) Uiso 0.456(17) 1 d P B 1
C102 C 0.908(3) 0.4417(7) 0.3697(16) 0.053(5) Uiso 0.456(17) 1 d P B 1
O10A O 0.7226(18) 0.4475(5) 0.3615(11) 0.073(5) Uiso 0.544(17) 1 d P B 2
C10B C 0.825(2) 0.4271(5) 0.3425(12) 0.047(4) Uiso 0.544(17) 1 d P B 2
O103 O 1.1656(12) 0.4455(3) 0.1990(5) 0.088(3) Uani 1 1 d . . .
C103 C 1.0979(15) 0.4257(3) 0.2460(6) 0.060(3) Uani 1 1 d . B .
O201 O 1.3419(7) 0.2687(2) 0.5432(4) 0.0533(15) Uani 1 1 d . B .
C201 C 1.2887(9) 0.2950(2) 0.4831(5) 0.0360(15) Uani 1 1 d . . .
O202 O 1.4647(9) 0.3642(3) 0.3067(5) 0.071(2) Uani 1 1 d . B .
C202 C 1.3618(11) 0.3524(3) 0.3380(5) 0.048(2) Uani 1 1 d . . .
O203 O 1.0087(9) 0.2654(2) 0.2437(4) 0.0644(18) Uani 1 1 d . B .
C203 C 1.0792(10) 0.2922(3) 0.2958(5) 0.0379(16) Uani 1 1 d . . .
O301 O 1.1633(10) 0.3237(2) 1.0944(4) 0.0663(19) Uani 1 1 d . B .
C301 C 1.2257(11) 0.3439(3) 1.0455(5) 0.0438(19) Uani 1 1 d . . .
O302 O 1.5426(8) 0.4397(2) 1.0944(5) 0.0641(18) Uani 1 1 d . B .
C302 C 1.4561(10) 0.4146(2) 1.0435(5) 0.0402(17) Uani 1 1 d . . .
O303 O 1.5548(8) 0.3079(2) 0.9352(5) 0.0635(18) Uani 1 1 d . B .
C303 C 1.4641(9) 0.3349(2) 0.9455(6) 0.0382(16) Uani 1 1 d . . .
O401 O 0.8423(8) 0.3887(2) 0.9875(5) 0.0655(18) Uani 1 1 d . B .
C401 C 0.9324(10) 0.4009(3) 0.9452(6) 0.0421(17) Uani 1 1 d . . .
O402 O 1.2050(8) 0.5033(2) 0.9866(5) 0.0624(17) Uani 1 1 d . B .
C402 C 1.1541(9) 0.4716(2) 0.9430(6) 0.0382(16) Uani 1 1 d . . .
O403 O 0.8351(8) 0.4596(2) 0.6958(5) 0.0633(18) Uani 1 1 d . B .
C403 C 0.9277(10) 0.4442(2) 0.7657(6) 0.0414(17) Uani 1 1 d . . .

loop_
_atom_site_aniso_label
_atom_site_aniso_U_11
_atom_site_aniso_U_22
_atom_site_aniso_U_33
_atom_site_aniso_U_23
_atom_site_aniso_U_13
_atom_site_aniso_U_12
Co1 0.0624(7) 0.0404(6) 0.0260(5) 0.0115(4) 0.0106(4) 0.0117(5)
Fe1 0.0260(5) 0.0297(5) 0.0204(4) -0.0027(3) 0.0039(3) -0.0026(4)
Co2 0.0305(5) 0.0349(5) 0.0182(4) -0.0003(3) 0.0029(3) -0.0028(4)
C2 0.058(5) 0.032(3) 0.021(3) 0.000(3) 0.012(3) -0.006(3)
Co3 0.0334(5) 0.0315(5) 0.0201(4) -0.0016(3) 0.0000(3) -0.0015(4)
C3 0.038(4) 0.029(3) 0.016(3) 0.002(2) 0.002(2) 0.003(3)
Co4 0.0312(5) 0.0301(5) 0.0246(4) -0.0046(3) 0.0074(3) 0.0010(3)
C4 0.021(3) 0.032(3) 0.025(3) -0.002(2) 0.003(2) 0.003(2)
C5 0.027(3) 0.039(3) 0.020(3) -0.010(2) 0.000(2) 0.001(3)
C6 0.021(3) 0.048(4) 0.040(4) -0.010(3) -0.001(3) -0.008(3)
C7 0.026(4) 0.051(4) 0.044(4) 0.000(3) 0.007(3) 0.009(3)
C8 0.033(4) 0.035(3) 0.029(3) -0.004(3) 0.000(3) 0.010(3)
C9 0.046(4) 0.041(4) 0.025(3) -0.005(3) 0.011(3) -0.017(3)
C10 0.055(5) 0.043(4) 0.033(4) 0.004(3) 0.005(3) -0.018(4)
C11 0.052(5) 0.034(4) 0.031(4) -0.006(3) -0.003(3) 0.006(3)
C12 0.028(3) 0.032(3) 0.026(3) 0.003(3) -0.001(3) 0.008(3)
C13 0.032(3) 0.032(3) 0.018(3) 0.006(2) 0.002(2) -0.001(3)
C14 0.024(3) 0.034(3) 0.018(3) 0.001(2) 0.000(2) -0.001(2)
C15 0.033(3) 0.025(3) 0.021(3) -0.003(2) 0.001(2) 0.001(3)
O101 0.064(5) 0.096(6) 0.070(5) 0.039(4) -0.028(4) -0.028(4)
C101 0.044(5) 0.077(6) 0.045(5) 0.040(4) 0.012(4) 0.006(4)
O103 0.146(8) 0.074(5) 0.051(4) 0.010(4) 0.036(5) -0.034(5)
C103 0.104(8) 0.044(5) 0.029(4) 0.008(3) 0.013(4) -0.006(5)
O201 0.046(3) 0.074(4) 0.039(3) 0.025(3) 0.012(2) 0.016(3)
C201 0.027(3) 0.046(4) 0.032(3) 0.000(3) 0.003(3) -0.005(3)
O202 0.062(4) 0.102(6) 0.059(4) 0.006(4) 0.033(3) -0.022(4)
C202 0.057(5) 0.060(5) 0.025(3) 0.005(3) 0.007(3) -0.006(4)
O203 0.076(5) 0.071(4) 0.043(3) -0.028(3) 0.012(3) -0.030(4)
C203 0.041(4) 0.048(4) 0.026(3) -0.002(3) 0.012(3) -0.003(3)
O301 0.098(6) 0.072(4) 0.036(3) 0.020(3) 0.031(3) -0.005(4)
C301 0.067(5) 0.043(4) 0.016(3) 0.000(3) 0.003(3) 0.005(4)
O302 0.060(4) 0.063(4) 0.053(4) -0.021(3) -0.009(3) -0.015(3)
C302 0.048(4) 0.033(4) 0.032(4) 0.000(3) 0.000(3) 0.005(3)
O303 0.045(4) 0.062(4) 0.076(4) -0.016(3) 0.003(3) 0.012(3)
C303 0.023(3) 0.041(4) 0.045(4) -0.012(3) 0.000(3) 0.001(3)
O401 0.061(4) 0.084(5) 0.068(4) 0.007(4) 0.045(3) -0.007(4)
C401 0.047(5) 0.042(4) 0.036(4) -0.005(3) 0.011(3) -0.003(3)
O402 0.058(4) 0.051(3) 0.075(4) -0.026(3) 0.015(3) -0.004(3)
C402 0.037(4) 0.041(4) 0.039(4) -0.008(3) 0.014(3) -0.001(3)
O403 0.067(4) 0.063(4) 0.046(3) 0.003(3) -0.005(3) 0.029(3)
C403 0.046(4) 0.038(4) 0.040(4) -0.008(3) 0.012(3) 0.003(3)
